data_7011263
loop_
_publ_author_name
'Vasile Berceanc'
'Crina Crainic'
'Ionel Haiduc'
'Mary F. Mahon'
'Kieran C. Molloy'
'Monica M. Venter'
'Paul J. Wilson'

_publ_section_title
;
 The structural chemistry of organotin derivatives of
 5-mercapto-3-phenyl-1,3,4-thiadiazoline-2-thione: supramolecular
 structures involving intermolecular SnS, N--HS or SS interactions
;
_journal_issue 6
_journal_name_full 'J. Chem. Soc., Dalton Trans.'
_journal_page_first 1036
_journal_page_last 1045
_journal_paper_doi 10.1039/b109726a
_journal_year 2002
_chemical_formula_sum 'C11 H14 N2 S3 Sn'
_chemical_formula_weight 389.11
_chemical_melting_point -452.7
_chemical_name_systematic
;
?
;
_space_group_IT_number 2
_symmetry_cell_setting triclinic
_symmetry_space_group_name_Hall '-P 1'
_symmetry_space_group_name_H-M 'P -1'
_atom_sites_solution_hydrogens geom
_atom_sites_solution_primary direct
_atom_sites_solution_secondary difmap
_audit_creation_method SHELXL-97
_cell_angle_alpha 94.574(3)
_cell_angle_beta 95.404(3)
_cell_angle_gamma 94.757(3)
_cell_formula_units_Z 2
_cell_length_a 6.5200(3)
_cell_length_b 7.5280(3)
_cell_length_c 15.3790(5)
_cell_measurement_temperature 170(2)
_cell_volume 745.98(5)
_computing_data_reduction 'Denzo and Scalepak (Otwinowski & Minor, 1997)'
_computing_molecular_graphics 'ORTEX (P.McArdle, 1995)'
_computing_publication_material 'SHELXL-97/2 (Sheldrick,1997)'
_computing_structure_refinement 'SHELXL-97 (Sheldrick, 1997)'
_computing_structure_solution 'SHELXS-97 (Sheldrick, 1990)'
_diffrn_ambient_temperature 170(2)
_diffrn_measured_fraction_theta_full 0.987
_diffrn_measured_fraction_theta_max 0.987
_diffrn_measurement_device_type KappaCCD
_diffrn_measurement_method KappaCCD
_diffrn_radiation_monochromator graphite
_diffrn_radiation_source 'fine-focus sealed tube'
_diffrn_radiation_type MoK\a
_diffrn_radiation_wavelength 0.71070
_diffrn_reflns_av_R_equivalents 0.0418
_diffrn_reflns_av_sigmaI/netI 0.0376
_diffrn_reflns_limit_h_max 8
_diffrn_reflns_limit_h_min -8
_diffrn_reflns_limit_k_max 9
_diffrn_reflns_limit_k_min -9
_diffrn_reflns_limit_l_max 19
_diffrn_reflns_limit_l_min -19
_diffrn_reflns_number 10800
_diffrn_reflns_theta_full 27.53
_diffrn_reflns_theta_max 27.53
_diffrn_reflns_theta_min 3.15
_exptl_absorpt_coefficient_mu 2.113
_exptl_absorpt_correction_T_max 0.8165
_exptl_absorpt_correction_T_min 0.6202
_exptl_absorpt_correction_type multi-scan
_exptl_absorpt_process_details 'Sortav Blessing (1995)'
_exptl_crystal_colour Colourless
_exptl_crystal_density_diffrn 1.732
_exptl_crystal_density_method 'not measured'
_exptl_crystal_description Block
_exptl_crystal_F_000 384
_exptl_crystal_size_max 0.25
_exptl_crystal_size_mid 0.25
_exptl_crystal_size_min 0.10
_refine_diff_density_max 1.611
_refine_diff_density_min -1.047
_refine_diff_density_rms 0.185
_refine_ls_extinction_coef 0.023(3)
_refine_ls_extinction_expression Fc^*^=kFc[1+0.001xFc^2^\l^3^/sin(2\q)]^-1/4^
_refine_ls_extinction_method SHELXL
_refine_ls_goodness_of_fit_ref 1.028
_refine_ls_hydrogen_treatment mixed
_refine_ls_matrix_type full
_refine_ls_number_parameters 158
_refine_ls_number_reflns 3393
_refine_ls_number_restraints 0
_refine_ls_restrained_S_all 1.028
_refine_ls_R_factor_all 0.0380
_refine_ls_R_factor_gt 0.0348
_refine_ls_shift/su_max 0.001
_refine_ls_shift/su_mean 0.000
_refine_ls_structure_factor_coef Fsqd
_refine_ls_weighting_details 'calc w=1/[\s^2^(Fo^2^)+(0.1000P)^2^+0.0000P] where P=(Fo^2^+2Fc^2^)/3'
_refine_ls_weighting_scheme calc
_refine_ls_wR_factor_gt 0.1157
_refine_ls_wR_factor_ref 0.1196
_reflns_number_gt 3226
_reflns_number_total 3393
_reflns_threshold_expression >2sigma(I)
_cod_data_source_file b109726a.txt
_cod_data_source_block k00kcm10
_cod_depositor_comments
;
The following automatic conversions were performed:
'_symmetry_cell_setting' value 'Triclinic' changed to 'triclinic'
according to '/home/adriana/struct/CIF-dictionaries/cif_core.dic'
dictionary named 'cif_core.dic' version 2.4.1 from
2010-06-29.

'_exptl_absorpt_correction_type' value 'multiscan' changed to
'multi-scan' according to
'/home/adriana/struct/CIF-dictionaries/cif_core.dic' dictionary named
'cif_core.dic' version 2.4.1 from 2010-06-29.

Automatic conversion script
Id: cif_fix_enum 1555 2011-01-17 13:19:09Z saulius 

The following automatic conversions were performed:
'_atom_site_symetry_multiplicity' tag replaced with
'_atom_site_symmetry_multiplicity'.

Automatic conversion script
Id: cif_correct_tags 1440 2010-10-19 06:21:57Z saulius 

The following automatic conversions were performed:

'_chemical_melting_point' value '-999.0' was changed to '-725.85' -
it was converted from degrees Celsius(C) to Kelvins(K).

Automatic conversion script
Id: cif_fix_values 1569 2011-02-09 13:29:24Z adriana 

The following automatic conversions were performed:

'_chemical_melting_point' value '-725.85' was changed to '-452.7' -
it was converted from degrees Celsius(C) to Kelvins(K).

Automatic conversion script
Id: cif_fix_values 1646 2011-03-28 12:23:43Z adriana 
;
_cod_original_cell_volume 745.97(5)
_cod_original_sg_symbol_H-M P-1
_cod_database_code 7011263

loop_
_symmetry_equiv_pos_as_xyz
'x, y, z'
'-x, -y, -z'

loop_
_atom_site_label
_atom_site_type_symbol
_atom_site_fract_x
_atom_site_fract_y
_atom_site_fract_z
_atom_site_U_iso_or_equiv
_atom_site_adp_type
_atom_site_occupancy
_atom_site_symmetry_multiplicity
_atom_site_calc_flag
_atom_site_refinement_flags
_atom_site_disorder_assembly
_atom_site_disorder_group
Sn1 Sn 0.02703(3) 0.23694(2) 0.162640(11) 0.02549(15) Uani 1 1 d . . .
S1 S 0.22273(16) 0.45315(13) 0.07433(5) 0.0383(2) Uani 1 1 d . . .
S2 S 0.59276(13) 0.71775(11) 0.13318(5) 0.0276(2) Uani 1 1 d . . .
S3 S 0.83346(13) 0.94885(11) 0.28402(5) 0.0297(2) Uani 1 1 d . . .
N1 N 0.3655(4) 0.5749(4) 0.24072(17) 0.0267(5) Uani 1 1 d . . .
N2 N 0.5144(4) 0.6954(3) 0.28829(16) 0.0227(5) Uani 1 1 d . . .
C1 C -0.0967(5) 0.4028(5) 0.2599(2) 0.0336(7) Uani 1 1 d . . .
H1A H -0.0404 0.3762 0.3183 0.050 Uiso 1 1 calc R . .
H1B H -0.2477 0.3797 0.2542 0.050 Uiso 1 1 calc R . .
H1C H -0.0589 0.5288 0.2520 0.050 Uiso 1 1 calc R . .
C2 C 0.2791(6) 0.0874(5) 0.2003(2) 0.0380(8) Uani 1 1 d . . .
H2A H 0.4085 0.1498 0.1866 0.057 Uiso 1 1 calc R . .
H2B H 0.2589 -0.0316 0.1683 0.057 Uiso 1 1 calc R . .
H2C H 0.2860 0.0752 0.2635 0.057 Uiso 1 1 calc R . .
C3 C -0.1913(6) 0.1295(5) 0.0554(2) 0.0410(9) Uani 1 1 d . . .
H3A H -0.3319 0.1404 0.0714 0.062 Uiso 1 1 calc R . .
H3B H -0.1723 0.0030 0.0414 0.062 Uiso 1 1 calc R . .
H3C H -0.1699 0.1956 0.0041 0.062 Uiso 1 1 calc R . .
C4 C 0.3855(5) 0.5741(4) 0.15764(19) 0.0278(6) Uani 1 1 d . . .
C5 C 0.6481(5) 0.7895(4) 0.24388(19) 0.0241(6) Uani 1 1 d . . .
C6 C 0.5011(5) 0.7215(4) 0.38128(18) 0.0242(6) Uani 1 1 d . . .
C7 C 0.6686(5) 0.6948(4) 0.4388(2) 0.0293(6) Uani 1 1 d . . .
H7 H 0.7932 0.6603 0.4179 0.035 Uiso 1 1 calc R . .
C8 C 0.6507(6) 0.7197(5) 0.5291(2) 0.0384(8) Uani 1 1 d . . .
H8 H 0.7638 0.7015 0.5701 0.046 Uiso 1 1 calc R . .
C9 C 0.4675(7) 0.7711(5) 0.5585(2) 0.0402(8) Uani 1 1 d . . .
H9 H 0.4569 0.7893 0.6197 0.048 Uiso 1 1 calc R . .
C10 C 0.2995(6) 0.7964(5) 0.4994(2) 0.0360(7) Uani 1 1 d . . .
H10 H 0.1748 0.8317 0.5200 0.043 Uiso 1 1 calc R . .
C11 C 0.3160(5) 0.7693(4) 0.4095(2) 0.0293(7) Uani 1 1 d . . .
H11 H 0.2018 0.7835 0.3683 0.035 Uiso 1 1 calc R . .

loop_
_atom_site_aniso_label
_atom_site_aniso_U_11
_atom_site_aniso_U_22
_atom_site_aniso_U_33
_atom_site_aniso_U_23
_atom_site_aniso_U_13
_atom_site_aniso_U_12
Sn1 0.02376(19) 0.02808(19) 0.02388(18) 0.00101(10) -0.00032(10) 0.00234(11)
S1 0.0469(5) 0.0426(5) 0.0207(4) 0.0032(3) -0.0032(3) -0.0166(4)
S2 0.0300(4) 0.0305(4) 0.0220(4) 0.0027(3) 0.0057(3) -0.0033(3)
S3 0.0265(4) 0.0327(4) 0.0281(4) 0.0037(3) 0.0004(3) -0.0066(3)
N1 0.0249(13) 0.0284(13) 0.0252(12) 0.0016(9) 0.0006(10) -0.0041(10)
N2 0.0193(12) 0.0261(12) 0.0224(11) 0.0018(9) 0.0030(9) 0.0005(10)
C1 0.0315(17) 0.0315(16) 0.0383(17) 0.0003(13) 0.0045(14) 0.0079(13)
C2 0.0276(16) 0.0453(19) 0.0441(18) 0.0081(15) 0.0066(14) 0.0142(15)
C3 0.041(2) 0.047(2) 0.0305(16) 0.0052(14) -0.0055(14) -0.0168(16)
C4 0.0326(17) 0.0263(14) 0.0246(13) 0.0056(11) 0.0033(12) -0.0009(12)
C5 0.0230(14) 0.0262(14) 0.0233(13) 0.0017(11) 0.0032(11) 0.0024(11)
C6 0.0277(15) 0.0235(13) 0.0215(13) 0.0008(10) 0.0044(11) 0.0017(11)
C7 0.0277(16) 0.0334(16) 0.0265(14) 0.0050(12) -0.0011(12) 0.0027(13)
C8 0.044(2) 0.0440(19) 0.0250(15) 0.0064(13) -0.0049(14) -0.0016(16)
C9 0.052(2) 0.0422(19) 0.0251(15) 0.0019(13) 0.0075(15) -0.0096(17)
C10 0.0400(19) 0.0358(17) 0.0334(17) -0.0002(13) 0.0137(14) 0.0016(14)
C11 0.0265(16) 0.0339(16) 0.0283(15) 0.0033(12) 0.0061(12) 0.0029(13)

loop_
_atom_type_symbol
_atom_type_description
_atom_type_scat_dispersion_real
_atom_type_scat_dispersion_imag
_atom_type_scat_source
C C 0.0033 0.0016 'International Tables Vol C Tables 4.2.6.8 and 6.1.1.4'
H H 0.0000 0.0000 'International Tables Vol C Tables 4.2.6.8 and 6.1.1.4'
N N 0.0061 0.0033 'International Tables Vol C Tables 4.2.6.8 and 6.1.1.4'
S S 0.1246 0.1234 'International Tables Vol C Tables 4.2.6.8 and 6.1.1.4'
Sn Sn -0.6537 1.4246 'International Tables Vol C Tables 4.2.6.8 and 6.1.1.4'

loop_
_geom_angle_atom_site_label_1
_geom_angle_atom_site_label_2
_geom_angle_atom_site_label_3
_geom_angle
_geom_angle_site_symmetry_1
_geom_angle_site_symmetry_3
_geom_angle_publ_flag
C1 Sn1 C3 114.68(16) . . ?
C1 Sn1 C2 119.28(14) . . ?
C3 Sn1 C2 118.73(16) . . ?
C1 Sn1 S1 104.92(10) . . ?
C3 Sn1 S1 95.01(10) . . ?
C2 Sn1 S1 97.24(11) . . ?
C4 S1 Sn1 100.10(10) . . ?
C5 S2 C4 90.07(15) . . ?
C4 N1 N2 110.3(2) . . ?
C5 N2 N1 118.1(2) . . ?
C5 N2 C6 125.1(3) . . ?
N1 N2 C6 116.6(2) . . ?
N1 C4 S1 125.7(2) . . ?
N1 C4 S2 113.9(2) . . ?
S1 C4 S2 120.41(17) . . ?
N2 C5 S3 127.9(2) . . ?
N2 C5 S2 107.6(2) . . ?
S3 C5 S2 124.44(18) . . ?
C7 C6 C11 122.3(3) . . ?
C7 C6 N2 119.7(3) . . ?
C11 C6 N2 118.0(3) . . ?
C6 C7 C8 118.4(3) . . ?
C9 C8 C7 120.0(3) . . ?
C10 C9 C8 120.8(3) . . ?
C9 C10 C11 119.3(3) . . ?
C6 C11 C10 119.1(3) . . ?

loop_
_geom_bond_atom_site_label_1
_geom_bond_atom_site_label_2
_geom_bond_distance
_geom_bond_site_symmetry_2
_geom_bond_publ_flag
Sn1 C1 2.132(3) . ?
Sn1 C3 2.134(3) . ?
Sn1 C2 2.130(3) . ?
Sn1 S1 2.5409(9) . ?
S1 C4 1.730(3) . ?
S2 C5 1.739(3) . ?
S2 C4 1.748(3) . ?
S3 C5 1.668(3) . ?
N1 C4 1.296(4) . ?
N1 N2 1.384(3) . ?
N2 C5 1.347(4) . ?
N2 C6 1.440(4) . ?
C6 C7 1.378(4) . ?
C6 C11 1.386(4) . ?
C7 C8 1.403(4) . ?
C8 C9 1.390(5) . ?
C9 C10 1.392(6) . ?
C10 C11 1.397(4) . ?

loop_
_cod_related_entry_id
_cod_related_entry_database
_cod_related_entry_code
1 ChemSpider 30652737
